data_9011474
loop_
_publ_author_name
'Sugiyama, K.'
'Takeuchi, Y.'

_publ_section_title
;Unusual thermal expansion of a B-O-bond in the structure of danburite
 CaB2Si2O8 Locality: Toroku mine, Miyazaki Prefecture, Japan Note: AnisoB's
 from ICSD Sample: T = 407 C
;
_journal_name_full 'Zeitschrift fur Kristallographie'
_journal_page_first 293
_journal_page_last 304
_journal_volume 173
_journal_year 1985
_chemical_compound_source 'Toroku mine, Miyazaki Prefecture, Japan'
_chemical_formula_sum 'B2 Ca O8 Si2'
_chemical_name_mineral Danburite
_space_group_IT_number 62
_symmetry_space_group_name_Hall '-P 2c 2n'
_symmetry_space_group_name_H-M 'P n a m'
_cell_angle_alpha 90
_cell_angle_beta 90
_cell_angle_gamma 90
_cell_length_a 8.061
_cell_length_b 8.777
_cell_length_c 7.745
_cell_formula_units_Z 4
_cell_volume 547.970
_database_code_amcsd 0010948
_diffrn_ambient_temperature 680.15
_exptl_crystal_density_diffrn 2.980
_cod_original_formula_sum 'Ca B2 Si2 O8'
_cod_database_code 9011474

loop_
_space_group_symop_operation_xyz
x,y,z
x,y,1/2-z
-x,-y,1/2+z
1/2-x,1/2+y,1/2+z
1/2+x,1/2-y,1/2-z
1/2+x,1/2-y,z
1/2-x,1/2+y,-z
-x,-y,-z

loop_
_atom_site_aniso_label
_atom_site_aniso_U_11
_atom_site_aniso_U_22
_atom_site_aniso_U_33
_atom_site_aniso_U_12
_atom_site_aniso_U_13
_atom_site_aniso_U_23
Ca 0.01860 0.01506 0.01702 -0.00054 0.00000 0.00000
B 0.01218 0.01132 0.01246 0.00000 0.00063 -0.00034
Si 0.01011 0.00800 0.00900 -0.00032 0.00016 -0.00017
O1 0.01909 0.01171 0.02279 0.00573 -0.00411 -0.00310
O2 0.01580 0.01015 0.01823 -0.00323 -0.00569 0.00172
O3 0.01284 0.01522 0.01459 0.00287 0.00253 0.00276
O4 0.02173 0.02107 0.00972 0.00645 0.00000 0.00000
O5 0.01383 0.02732 0.00972 0.00502 0.00000 0.00000

loop_
_atom_site_label
_atom_site_fract_x
_atom_site_fract_y
_atom_site_fract_z
_atom_site_U_iso_or_equiv
Ca 0.38733 0.07669 0.25000 0.01692
B 0.25990 0.41900 0.42060 0.01194
Si 0.05432 0.19252 -0.05619 0.00904
O1 0.19350 0.06830 -0.00450 0.01779
O2 0.12700 0.36460 -0.04130 0.01468
O3 0.40160 0.31430 0.07760 0.01425
O4 0.51170 0.66580 0.25000 0.01759
O5 0.18570 0.42700 0.25000 0.01698

loop_
_cod_related_entry_id
_cod_related_entry_database
_cod_related_entry_code
1 AMCSD 0010948
